data_2008339
loop_
_publ_author_name
'Yoshihara, Ryouko'
'Hosomi, Hiroyuki'
'Aoyama, Hiromu'
'Ohba, Shigeru'

_publ_section_title
;
 <i>N</i>-Propylimidazolidinetrione and
 <i>N</i>-methyl-<i>N</i>'-phenylethylimidazolidinetrione
;
_journal_issue 4
_journal_name_full 'Acta Crystallographica Section C'
_journal_page_first 594
_journal_page_last 596
_journal_paper_doi 10.1107/S0108270198017600
_journal_volume 55
_journal_year 1999
_chemical_formula_moiety 'C6 H8 N2 O3'
_chemical_formula_sum 'C6 H8 N2 O3'
_chemical_formula_weight 156.14
_chemical_name_common N-propylimidazolidinetrion
_space_group_IT_number 14
_symmetry_cell_setting monoclinic
_symmetry_space_group_name_Hall '-P 2yn'
_symmetry_space_group_name_H-M 'P 1 21/n 1'
_cell_angle_alpha 90
_cell_angle_beta 99.86(2)
_cell_angle_gamma 90
_cell_formula_units_Z 4
_cell_length_a 11.503(4)
_cell_length_b 4.975(2)
_cell_length_c 13.304(3)
_cell_measurement_reflns_used 25
_cell_measurement_temperature 296
_cell_measurement_theta_max 14.9
_cell_measurement_theta_min 14.6
_cell_volume 750.1(4)
_computing_cell_refinement 'MSC/AFC Diffractometer Control Software'
_computing_data_collection
;
MSC/AFC Diffractometer Control Software
(Molecular Structure Corporation, 1993)
;
_computing_data_reduction 'TEXSAN (Molecular Structure Corporation, 1998)'
_computing_molecular_graphics 'ORTEPII (Johnson, 1976)'
_computing_publication_material TEXSAN
_computing_structure_refinement TEXSAN
_computing_structure_solution 'SIR92 (Altomare et al., 1994)'
_diffrn_ambient_temperature 296
_diffrn_measurement_device_type 'Rigaku AFC7R'
_diffrn_measurement_method \q-2\q
_diffrn_radiation_monochromator graphite
_diffrn_radiation_source 'Rigaku rotating anode'
_diffrn_radiation_type 'Mo K\a'
_diffrn_radiation_wavelength 0.71073
_diffrn_reflns_av_R_equivalents 0.020
_diffrn_reflns_av_sigmaI/netI 0.063
_diffrn_reflns_limit_h_max 17
_diffrn_reflns_limit_h_min 0
_diffrn_reflns_limit_k_max 7
_diffrn_reflns_limit_k_min 0
_diffrn_reflns_limit_l_max 20
_diffrn_reflns_limit_l_min -20
_diffrn_reflns_number 2829
_diffrn_reflns_reduction_process 'Lp corrections applied'
_diffrn_reflns_theta_max 32.5
_diffrn_reflns_theta_min 2.5
_diffrn_standards_decay_% 0
_diffrn_standards_interval_count 150
_diffrn_standards_number 3
_exptl_absorpt_coefficient_mu 0.112
_exptl_absorpt_correction_T_max 0.978
_exptl_absorpt_correction_T_min 0.946
_exptl_absorpt_correction_type \y-scan
_exptl_absorpt_process_details '(North et al., 1968)'
_exptl_crystal_colour colourless
_exptl_crystal_density_diffrn 1.382
_exptl_crystal_density_method 'not measured'
_exptl_crystal_description prism
_exptl_crystal_F_000 328
_exptl_crystal_size_max 0.6
_exptl_crystal_size_mid 0.2
_exptl_crystal_size_min 0.2
_refine_diff_density_max 0.21
_refine_diff_density_min -0.23
_refine_ls_extinction_method none
_refine_ls_goodness_of_fit_ref 1.07
_refine_ls_hydrogen_treatment refall
_refine_ls_matrix_type full
_refine_ls_number_constraints 0
_refine_ls_number_parameters 132
_refine_ls_number_reflns 2715
_refine_ls_number_restraints 0
_refine_ls_R_factor_all 0.106
_refine_ls_R_factor_gt 0.047
_refine_ls_shift/su_max 0.001
_refine_ls_shift/su_mean 0.0000
_refine_ls_structure_factor_coef F
_refine_ls_weighting_details 'w = 1/[\s^2^(Fo) + 0.00226|Fo|^2^]'
_refine_ls_weighting_scheme calc
_refine_ls_wR_factor_ref 0.087
_reflns_number_gt 1549
_reflns_number_total 2715
_reflns_threshold_expression 'I > 2\s(I)'
_cod_data_source_file da1052.cif
_cod_data_source_block I
_cod_original_cell_volume 750.2(4)
_cod_original_sg_symbol_H-M 'P 21/n'
_cod_original_formula_sum 'C6 H8 N2 O3 '
_cod_database_code 2008339
_cod_database_fobs_code 2008339

loop_
_symmetry_equiv_pos_as_xyz
x,y,z
1/2-x,1/2+y,1/2-z
-x,-y,-z
1/2+x,1/2-y,1/2+z

loop_
_atom_site_label
_atom_site_fract_x
_atom_site_fract_y
_atom_site_fract_z
_atom_site_U_iso_or_equiv
_atom_site_adp_type
_atom_site_occupancy
_atom_site_type_symbol
O1 -0.03304(10) 0.5487(2) 0.62965(8) 0.0413(3) Uani 1.00 O
O2 0.20250(10) -0.1512(3) 0.57090(10) 0.0501(3) Uani 1.00 O
O3 0.16610(10) -0.1680(2) 0.78845(9) 0.0454(3) Uani 1.00 O
N4 0.08440(10) 0.2257(2) 0.57249(9) 0.0361(3) Uani 1.00 N
N5 0.05520(10) 0.2087(2) 0.73418(9) 0.0345(3) Uani 1.00 N
C6 0.02870(10) 0.3510(3) 0.64330(10) 0.0324(3) Uani 1.00 C
C7 0.14730(10) 0.0048(3) 0.61290(10) 0.0346(3) Uani 1.00 C
C8 0.12820(10) -0.0045(3) 0.72430(10) 0.0349(3) Uani 1.00 C
C9 0.0091(2) 0.2780(4) 0.82640(10) 0.0427(4) Uani 1.00 C
C10 -0.1080(2) 0.1439(7) 0.8291(2) 0.0768(8) Uani 1.00 C
C11 -0.1575(3) 0.2180(10) 0.9231(3) 0.1070(10) Uani 1.00 C
H4 0.074(2) 0.284(4) 0.506(2) 0.063(6) Uiso 1.00 H
H9A 0.068(2) 0.218(4) 0.880(2) 0.059(6) Uiso 1.00 H
H9B 0.009(2) 0.462(5) 0.833(2) 0.056(6) Uiso 1.00 H
H10A -0.162(3) 0.176(8) 0.767(3) 0.130(10) Uiso 1.00 H
H10B -0.115(3) -0.036(9) 0.825(3) 0.130(10) Uiso 1.00 H
H11A -0.101(5) 0.186(9) 1.001(4) 0.180(10) Uiso 1.00 H
H11B -0.230(4) 0.071(9) 0.925(3) 0.150(10) Uiso 1.00 H
H11C -0.181(5) 0.440(10) 0.901(5) 0.23(2) Uiso 1.00 H

loop_
_atom_site_aniso_label
_atom_site_aniso_U_11
_atom_site_aniso_U_22
_atom_site_aniso_U_33
_atom_site_aniso_U_12
_atom_site_aniso_U_13
_atom_site_aniso_U_23
O1 0.0432(6) 0.0397(6) 0.0399(5) 0.0110(5) 0.0038(4) 0.0053(4)
O2 0.0497(7) 0.0430(6) 0.0590(7) 0.0092(5) 0.0131(6) -0.0057(5)
O3 0.0460(6) 0.0375(6) 0.0491(6) 0.0036(5) -0.0019(5) 0.0136(5)
N4 0.0397(6) 0.0357(6) 0.0320(6) 0.0049(5) 0.0033(4) 0.0030(5)
N5 0.0357(6) 0.0348(6) 0.0326(5) 0.0035(5) 0.0052(4) 0.0057(4)
C6 0.0298(6) 0.0322(6) 0.0338(6) 0.0000(5) 0.0014(5) 0.0025(5)
C7 0.0318(6) 0.0303(6) 0.0403(7) -0.0013(5) 0.0019(5) -0.0004(5)
C8 0.0321(6) 0.0300(6) 0.0402(7) -0.0020(5) -0.0006(5) 0.0034(5)
C9 0.0455(8) 0.0477(9) 0.0364(7) 0.0012(7) 0.0107(6) 0.0039(6)
C10 0.0530(10) 0.103(2) 0.082(2) -0.0160(10) 0.0310(10) -0.013(2)
C11 0.079(2) 0.164(3) 0.092(2) -0.009(2) 0.052(2) -0.009(2)

loop_
_atom_type_symbol
_atom_type_description
_atom_type_scat_dispersion_real
_atom_type_scat_dispersion_imag
_atom_type_scat_source
C C 0.003 0.002
;International Tables for Crystallography
(1992, Vol. C, Tables 4.2.6.8 and 6.1.1.1)
;
H H 0.000 0.000
;International Tables for Crystallography
(1992, Vol. C, Table 6.1.1.2)
;
N N 0.006 0.003
;International Tables for Crystallography
(1992, Vol. C, Tables 4.2.6.8 and 6.1.1.1)
;
O O 0.011 0.006
;International Tables for Crystallography
(1992, Vol. C, Tables 4.2.6.8 and 6.1.1.1)
;

loop_
_geom_angle_atom_site_label_1
_geom_angle_atom_site_label_2
_geom_angle_atom_site_label_3
_geom_angle_site_symmetry_1
_geom_angle_site_symmetry_2
_geom_angle_site_symmetry_3
_geom_angle
_geom_angle_publ_flag
C6 N4 C7 1_555 1_555 1_555 111.70(10) yes
C6 N4 H4 1_555 1_555 1_555 120.0(10) no
C7 N4 H4 1_555 1_555 1_555 127.0(10) no
C6 N5 C8 1_555 1_555 1_555 111.00(10) yes
C6 N5 C9 1_555 1_555 1_555 123.70(10) no
C8 N5 C9 1_555 1_555 1_555 125.40(10) no
O1 C6 N4 1_555 1_555 1_555 126.60(10) no
O1 C6 N5 1_555 1_555 1_555 125.50(10) no
N4 C6 N5 1_555 1_555 1_555 107.80(10) yes
O2 C7 N4 1_555 1_555 1_555 128.30(10) no
O2 C7 C8 1_555 1_555 1_555 127.20(10) no
N4 C7 C8 1_555 1_555 1_555 104.40(10) yes
O3 C8 N5 1_555 1_555 1_555 127.40(10) no
O3 C8 C7 1_555 1_555 1_555 127.50(10) no
N5 C8 C7 1_555 1_555 1_555 105.10(10) yes
N5 C9 C10 1_555 1_555 1_555 111.7(2) no
N5 C9 H9A 1_555 1_555 1_555 104.0(10) no
N5 C9 H9B 1_555 1_555 1_555 108.0(10) no
C10 C9 H9A 1_555 1_555 1_555 111.0(10) no
C10 C9 H9B 1_555 1_555 1_555 114.0(10) no
H9A C9 H9B 1_555 1_555 1_555 104.0(10) no
C9 C10 C11 1_555 1_555 1_555 112.2(2) no
C9 C10 H10A 1_555 1_555 1_555 111(2) no
C9 C10 H10B 1_555 1_555 1_555 120(2) no
C11 C10 H10A 1_555 1_555 1_555 112(2) no
C11 C10 H10B 1_555 1_555 1_555 104(2) no
H10A C10 H10B 1_555 1_555 1_555 94(3) no
C10 C11 H11A 1_555 1_555 1_555 119(2) no
C10 C11 H11B 1_555 1_555 1_555 104(2) no
C10 C11 H11C 1_555 1_555 1_555 97(3) no
H11A C11 H11B 1_555 1_555 1_555 101(3) no
H11A C11 H11C 1_555 1_555 1_555 115(3) no
H11B C11 H11C 1_555 1_555 1_555 119(3) no

loop_
_geom_bond_atom_site_label_1
_geom_bond_atom_site_label_2
_geom_bond_site_symmetry_1
_geom_bond_site_symmetry_2
_geom_bond_distance
_geom_bond_publ_flag
O1 C6 1_555 1_555 1.208(2) yes
O2 C7 1_555 1_555 1.200(2) yes
O3 C8 1_555 1_555 1.205(2) yes
N4 C6 1_555 1_555 1.376(2) yes
N4 C7 1_555 1_555 1.374(2) yes
N4 H4 1_555 1_555 0.92(2) no
N5 C6 1_555 1_555 1.390(2) yes
N5 C8 1_555 1_555 1.372(2) yes
N5 C9 1_555 1_555 1.459(2) yes
C7 C8 1_555 1_555 1.536(2) yes
C9 C10 1_555 1_555 1.509(3) yes
C9 H9A 1_555 1_555 0.95(2) no
C9 H9B 1_555 1_555 0.92(2) no
C10 C11 1_555 1_555 1.505(4) yes
C10 H10A 1_555 1_555 0.96(4) no
C10 H10B 1_555 1_555 0.90(4) no
C11 H11A 1_555 1_555 1.14(5) no
C11 H11B 1_555 1_555 1.11(4) no
C11 H11C 1_555 1_555 1.17(6) no

loop_
_geom_hbond_atom_site_label_D
_geom_hbond_atom_site_label_H
_geom_hbond_atom_site_label_A
_geom_hbond_site_symmetry_A
_geom_hbond_distance_DH
_geom_hbond_distance_HA
_geom_hbond_distance_DA
_geom_hbond_angle_DHA
N4 H4 O1 3_566 0.92(2) 1.97(2) 2.881(2) 170(2)

loop_
_geom_torsion_atom_site_label_1
_geom_torsion_atom_site_label_2
_geom_torsion_atom_site_label_3
_geom_torsion_atom_site_label_4
_geom_torsion_site_symmetry_1
_geom_torsion_site_symmetry_2
_geom_torsion_site_symmetry_3
_geom_torsion_site_symmetry_4
_geom_torsion
_geom_torsion_publ_flag
O1 C6 N4 C7 1_555 1_555 1_555 1_555 -179.70(10) no
O1 C6 N5 C8 1_555 1_555 1_555 1_555 -179.60(10) no
O1 C6 N5 C9 1_555 1_555 1_555 1_555 1.3(2) no
O2 C7 N4 C6 1_555 1_555 1_555 1_555 177.70(10) no
O2 C7 C8 O3 1_555 1_555 1_555 1_555 0.8(2) no
O2 C7 C8 N5 1_555 1_555 1_555 1_555 -177.30(10) no
O3 C8 N5 C6 1_555 1_555 1_555 1_555 -179.10(10) no
O3 C8 N5 C9 1_555 1_555 1_555 1_555 0.0(2) no
O3 C8 C7 N4 1_555 1_555 1_555 1_555 179.00(10) no
N4 C6 N5 C8 1_555 1_555 1_555 1_555 0.7(2) no
N4 C6 N5 C9 1_555 1_555 1_555 1_555 -178.30(10) no
N4 C7 C8 N5 1_555 1_555 1_555 1_555 1.00(10) no
N5 C6 N4 C7 1_555 1_555 1_555 1_555 -0.1(2) no
N5 C9 C10 C11 1_555 1_555 1_555 1_555 -178.9(3) yes
C6 N4 C7 C8 1_555 1_555 1_555 1_555 -0.60(10) no
C6 N5 C8 C7 1_555 1_555 1_555 1_555 -1.00(10) no
C6 N5 C9 C10 1_555 1_555 1_555 1_555 88.3(2) yes
C7 C8 N5 C9 1_555 1_555 1_555 1_555 178.00(10) no
C8 N5 C9 C10 1_555 1_555 1_555 1_555 -90.7(2) no
